data_7035260
loop_
_publ_author_name
'Kireenko, Marina M.'
'Kuchuk, Ekaterina A.'
'Zaitsev, Kirill V.'
'Tafeenko, Viktor A.'
'Oprunenko, Yuri F.'
'Churakov, Andrei V.'
'Lermontova, Elmira Kh'
'Zaitseva, Galina S.'
'Karlov, Sergey S.'

_publ_section_title
;
 Aluminum complexes based on pyridine substituted alcohols: synthesis,
 structure, and catalytic application in ROP.
;
_journal_issue 26
_journal_name_full 'Dalton transactions (Cambridge, England : 2003)'
_journal_page_first 11963
_journal_page_last 11976
_journal_paper_doi 10.1039/c5dt01001b
_journal_volume 44
_journal_year 2015
_chemical_formula_moiety 'C62 H47 Al N2 O4, 2(C H Cl3)'
_chemical_formula_sum 'C64 H49 Al Cl6 N2 O4'
_chemical_formula_weight 1149.73
_chemical_name_systematic
; 
 ? 
;
_space_group_IT_number 2
_symmetry_cell_setting triclinic
_symmetry_space_group_name_Hall '-P 1'
_symmetry_space_group_name_H-M 'P -1'
_atom_sites_solution_hydrogens geom
_atom_sites_solution_primary direct
_atom_sites_solution_secondary difmap
_audit_creation_method SHELXL-97
_audit_update_record
;
2015-02-01 deposited with the CCDC.
2015-05-22 downloaded from the CCDC.
;
_cell_angle_alpha 98.855(4)
_cell_angle_beta 106.372(4)
_cell_angle_gamma 95.552(4)
_cell_formula_units_Z 2
_cell_length_a 13.2405(6)
_cell_length_b 13.2544(6)
_cell_length_c 16.8269(8)
_cell_measurement_reflns_used 11747
_cell_measurement_temperature 296(2)
_cell_measurement_theta_max 70.29
_cell_measurement_theta_min 2.26
_cell_volume 2768.8(2)
_computing_cell_refinement 'STOE X-AREA'
_computing_data_collection 'STOE X-AREA'
_computing_data_reduction 'STOE X-RED'
_computing_molecular_graphics 'SHELXTL (Bruker, 2008)'
_computing_publication_material 'SHELXTL (Bruker, 2008)'
_computing_structure_refinement 'SHELXL-97 (Sheldrick, 1997)'
_computing_structure_solution 'SHELXS-97 (Sheldrick, 1990)'
_diffrn_ambient_temperature 296(2)
_diffrn_measured_fraction_theta_full 0.956
_diffrn_measured_fraction_theta_max 0.956
_diffrn_measurement_device_type 'Stoe Stadi Vari'
_diffrn_measurement_method \w
_diffrn_radiation_monochromator graphite
_diffrn_radiation_source 'fine-focus sealed tube'
_diffrn_radiation_type CuK\a
_diffrn_radiation_wavelength 1.54186
_diffrn_reflns_av_R_equivalents 0.0808
_diffrn_reflns_av_sigmaI/netI 0.1307
_diffrn_reflns_limit_h_max 14
_diffrn_reflns_limit_h_min -15
_diffrn_reflns_limit_k_max 13
_diffrn_reflns_limit_k_min -15
_diffrn_reflns_limit_l_max 19
_diffrn_reflns_limit_l_min -13
_diffrn_reflns_number 9770
_diffrn_reflns_theta_full 62.49
_diffrn_reflns_theta_max 62.49
_diffrn_reflns_theta_min 2.79
_diffrn_standards_decay_% 0
_diffrn_standards_interval_time 0
_diffrn_standards_number 0
_exptl_absorpt_coefficient_mu 3.396
_exptl_absorpt_correction_T_max 0.7729
_exptl_absorpt_correction_T_min 0.6666
_exptl_absorpt_correction_type multi-scan
_exptl_absorpt_process_details 'STOE X-RED'
_exptl_crystal_colour colourless
_exptl_crystal_density_diffrn 1.379
_exptl_crystal_density_method 'not measured'
_exptl_crystal_description prism
_exptl_crystal_F_000 1188
_exptl_crystal_size_max 0.13
_exptl_crystal_size_mid 0.10
_exptl_crystal_size_min 0.08
_refine_diff_density_max 0.581
_refine_diff_density_min -0.722
_refine_diff_density_rms 0.070
_refine_ls_extinction_method none
_refine_ls_goodness_of_fit_ref 0.992
_refine_ls_hydrogen_treatment constr
_refine_ls_matrix_type full
_refine_ls_number_parameters 684
_refine_ls_number_reflns 8457
_refine_ls_number_restraints 72
_refine_ls_restrained_S_all 1.045
_refine_ls_R_factor_all 0.1927
_refine_ls_R_factor_gt 0.0901
_refine_ls_shift/su_max 0.000
_refine_ls_shift/su_mean 0.000
_refine_ls_structure_factor_coef Fsqd
_refine_ls_weighting_details 'calc w=1/[\s^2^(Fo^2^)+(0.1000P)^2^+0.0000P] where P=(Fo^2^+2Fc^2^)/3'
_refine_ls_weighting_scheme calc
_refine_ls_wR_factor_gt 0.2187
_refine_ls_wR_factor_ref 0.2522
_reflns_number_gt 2956
_reflns_number_total 8457
_reflns_threshold_expression I>2\s(I)
_cod_data_source_file c5dt01001b2.cif
_cod_data_source_block b
_cod_depositor_comments 'Adding full bibliography for 7035257--7035260.cif.'
_cod_database_code 7035260

loop_
_symmetry_equiv_pos_as_xyz
'x, y, z'
'-x, -y, -z'

loop_
_atom_site_label
_atom_site_type_symbol
_atom_site_fract_x
_atom_site_fract_y
_atom_site_fract_z
_atom_site_U_iso_or_equiv
_atom_site_adp_type
_atom_site_occupancy
_atom_site_symmetry_multiplicity
_atom_site_calc_flag
_atom_site_refinement_flags
_atom_site_disorder_assembly
_atom_site_disorder_group
Al1 Al 0.4086(2) 0.71102(18) 0.26274(16) 0.0741(8) Uani 1 1 d . . .
N1 N 0.4876(5) 0.6787(4) 0.3726(4) 0.0552(15) Uani 1 1 d . . .
N2 N 0.3109(5) 0.7188(4) 0.1487(3) 0.0578(16) Uani 1 1 d . . .
O11 O 0.3034(4) 0.7282(3) 0.3212(3) 0.0596(13) Uani 1 1 d . . .
O12 O 0.5207(4) 0.6485(3) 0.2325(3) 0.0594(13) Uani 1 1 d . . .
O21 O 0.4469(4) 0.8412(3) 0.2619(3) 0.0610(13) Uani 1 1 d . . .
O22 O 0.3305(4) 0.5534(4) 0.2076(3) 0.0655(14) Uani 1 1 d . . .
H1 H 0.3498 0.4984 0.2339 0.079 Uiso 1 1 calc R . .
C1 C 0.3348(6) 0.7329(5) 0.4091(4) 0.0503(17) Uani 1 1 d . . .
C2 C 0.4453(6) 0.6967(5) 0.4348(5) 0.0546(18) Uani 1 1 d . . .
C3 C 0.4984(6) 0.6719(6) 0.5130(5) 0.070(2) Uani 1 1 d . . .
H3 H 0.4712 0.6830 0.5584 0.084 Uiso 1 1 calc R . .
C4 C 0.5920(7) 0.6305(6) 0.5203(5) 0.077(2) Uani 1 1 d . . .
H4 H 0.6284 0.6157 0.5721 0.093 Uiso 1 1 calc R . .
C5 C 0.6332(6) 0.6105(6) 0.4544(5) 0.072(2) Uani 1 1 d . . .
H5 H 0.6959 0.5822 0.4604 0.086 Uiso 1 1 calc R . .
C6 C 0.5760(6) 0.6348(5) 0.3770(5) 0.0544(18) Uani 1 1 d . . .
C7 C 0.6017(6) 0.6136(5) 0.2939(4) 0.0533(18) Uani 1 1 d . . .
C11 C 0.4044(6) 0.8859(5) 0.1902(4) 0.0552(19) Uani 1 1 d . . .
C12 C 0.3171(6) 0.8122(5) 0.1275(5) 0.0578(19) Uani 1 1 d . . .
C13 C 0.2462(7) 0.8298(6) 0.0547(5) 0.078(2) Uani 1 1 d . . .
H13 H 0.2492 0.8953 0.0414 0.094 Uiso 1 1 calc R . .
C14 C 0.1736(7) 0.7530(6) 0.0036(5) 0.081(3) Uani 1 1 d . . .
H14 H 0.1266 0.7631 -0.0461 0.097 Uiso 1 1 calc R . .
C15 C 0.1707(7) 0.6582(6) 0.0271(5) 0.077(2) Uani 1 1 d . . .
H15 H 0.1201 0.6037 -0.0072 0.092 Uiso 1 1 calc R . .
C16 C 0.2414(6) 0.6419(5) 0.1005(5) 0.0592(19) Uani 1 1 d . . .
C17 C 0.2492(6) 0.5388(5) 0.1301(4) 0.0559(19) Uani 1 1 d . . .
C21 C 0.3274(7) 0.8399(6) 0.4535(4) 0.0582(19) Uani 1 1 d . . .
C22 C 0.4076(7) 0.8990(6) 0.5157(5) 0.073(2) Uani 1 1 d . . .
H22 H 0.4728 0.8760 0.5340 0.087 Uiso 1 1 calc R . .
C23 C 0.3920(10) 0.9962(8) 0.5531(6) 0.094(3) Uani 1 1 d . . .
H23 H 0.4477 1.0360 0.5969 0.112 Uiso 1 1 calc R . .
C24 C 0.2979(12) 1.0349(8) 0.5278(8) 0.108(4) Uani 1 1 d . . .
H24 H 0.2902 1.0997 0.5538 0.130 Uiso 1 1 calc R . .
C25 C 0.2182(9) 0.9779(7) 0.4655(7) 0.091(3) Uani 1 1 d . . .
H25 H 0.1535 1.0020 0.4470 0.110 Uiso 1 1 calc R . .
C26 C 0.2332(7) 0.8824(6) 0.4288(5) 0.072(2) Uani 1 1 d . . .
H26 H 0.1770 0.8437 0.3847 0.086 Uiso 1 1 calc R . .
C31 C 0.2591(6) 0.6560(5) 0.4325(5) 0.0543(18) Uani 1 1 d . . .
C32 C 0.2162(7) 0.5665(6) 0.3782(5) 0.073(2) Uani 1 1 d . . .
H32 H 0.2316 0.5534 0.3272 0.088 Uiso 1 1 calc R . .
C33 C 0.1526(7) 0.4974(7) 0.3967(6) 0.092(3) Uani 1 1 d . . .
H33 H 0.1219 0.4366 0.3579 0.111 Uiso 1 1 calc R . .
C34 C 0.1304(7) 0.5135(8) 0.4731(8) 0.089(3) Uani 1 1 d . . .
H34 H 0.0854 0.4639 0.4855 0.106 Uiso 1 1 calc R . .
C35 C 0.1742(8) 0.6004(8) 0.5286(6) 0.089(3) Uani 1 1 d . . .
H35 H 0.1601 0.6121 0.5801 0.107 Uiso 1 1 calc R . .
C36 C 0.2388(7) 0.6710(6) 0.5098(6) 0.079(2) Uani 1 1 d . . .
H36 H 0.2706 0.7310 0.5491 0.094 Uiso 1 1 calc R . .
C41 C 0.6063(6) 0.4988(5) 0.2638(5) 0.0554(19) Uani 1 1 d . . .
C42 C 0.6517(7) 0.4665(6) 0.2031(6) 0.081(2) Uani 1 1 d . . .
H42 H 0.6862 0.5163 0.1826 0.097 Uiso 1 1 calc R . .
C43 C 0.6494(8) 0.3649(8) 0.1703(6) 0.101(3) Uani 1 1 d . . .
H43 H 0.6824 0.3467 0.1292 0.122 Uiso 1 1 calc R . .
C44 C 0.5984(10) 0.2913(8) 0.1987(8) 0.117(4) Uani 1 1 d . . .
H44 H 0.5953 0.2215 0.1778 0.140 Uiso 1 1 calc R . .
C45 C 0.5516(9) 0.3236(8) 0.2593(7) 0.107(3) Uani 1 1 d . . .
H45 H 0.5165 0.2737 0.2794 0.129 Uiso 1 1 calc R . .
C46 C 0.5537(7) 0.4247(7) 0.2917(5) 0.083(3) Uani 1 1 d . . .
H46 H 0.5199 0.4430 0.3321 0.100 Uiso 1 1 calc R . .
C51 C 0.7104(6) 0.6735(5) 0.3062(4) 0.0566(19) Uani 1 1 d . . .
C52 C 0.7135(7) 0.7700(6) 0.2865(5) 0.068(2) Uani 1 1 d . . .
H52 H 0.6513 0.7963 0.2641 0.082 Uiso 1 1 calc R . .
C53 C 0.8089(9) 0.8252(7) 0.3005(7) 0.099(3) Uani 1 1 d . . .
H53 H 0.8129 0.8908 0.2873 0.119 Uiso 1 1 calc R . .
C54 C 0.9029(8) 0.7864(9) 0.3346(6) 0.098(3) Uani 1 1 d . . .
H54 H 0.9682 0.8267 0.3439 0.117 Uiso 1 1 calc R . .
C55 C 0.9003(7) 0.6897(8) 0.3545(6) 0.086(3) Uani 1 1 d . . .
H55 H 0.9627 0.6637 0.3771 0.103 Uiso 1 1 calc R . .
C56 C 0.8044(7) 0.6340(7) 0.3402(5) 0.076(2) Uani 1 1 d . . .
H56 H 0.8003 0.5682 0.3530 0.091 Uiso 1 1 calc R . .
C61 C 0.3582(6) 0.9866(5) 0.2137(5) 0.062(2) Uani 1 1 d . . .
C62 C 0.3294(7) 1.0081(6) 0.2869(5) 0.078(2) Uani 1 1 d . . .
H62 H 0.3361 0.9606 0.3226 0.094 Uiso 1 1 calc R . .
C63 C 0.2908(8) 1.0981(7) 0.3081(6) 0.098(3) Uani 1 1 d . . .
H63 H 0.2751 1.1110 0.3589 0.117 Uiso 1 1 calc R . .
C64 C 0.2751(8) 1.1698(7) 0.2557(7) 0.093(3) Uani 1 1 d . . .
H64 H 0.2468 1.2292 0.2698 0.112 Uiso 1 1 calc R . .
C65 C 0.3021(8) 1.1508(7) 0.1826(7) 0.095(3) Uani 1 1 d . . .
H65 H 0.2923 1.1980 0.1465 0.114 Uiso 1 1 calc R . .
C66 C 0.3443(6) 1.0617(6) 0.1615(5) 0.073(2) Uani 1 1 d . . .
H66 H 0.3636 1.0513 0.1122 0.088 Uiso 1 1 calc R . .
C71 C 0.4941(7) 0.9092(6) 0.1517(5) 0.065(2) Uani 1 1 d . . .
C72 C 0.5781(8) 0.9770(7) 0.2002(6) 0.087(3) Uani 1 1 d . . .
H72 H 0.5812 1.0074 0.2547 0.105 Uiso 1 1 calc R . .
C73 C 0.6612(9) 1.0012(8) 0.1673(9) 0.106(3) Uani 1 1 d . . .
H73 H 0.7201 1.0481 0.2009 0.127 Uiso 1 1 calc R . .
C74 C 0.6587(10) 0.9581(10) 0.0871(10) 0.114(4) Uani 1 1 d . . .
H74 H 0.7140 0.9769 0.0658 0.136 Uiso 1 1 calc R . .
C75 C 0.5791(11) 0.8917(9) 0.0425(8) 0.111(4) Uani 1 1 d . . .
H75 H 0.5772 0.8608 -0.0115 0.134 Uiso 1 1 calc R . .
C76 C 0.4951(8) 0.8645(6) 0.0727(6) 0.081(2) Uani 1 1 d . . .
H76 H 0.4384 0.8151 0.0389 0.097 Uiso 1 1 calc R . .
C81 C 0.1487(6) 0.5005(6) 0.1480(4) 0.060(2) Uani 1 1 d . . .
C82 C 0.1375(7) 0.4005(7) 0.1616(5) 0.082(3) Uani 1 1 d . . .
H82 H 0.1891 0.3587 0.1579 0.098 Uiso 1 1 calc R . .
C83 C 0.0490(9) 0.3646(8) 0.1806(6) 0.098(3) Uani 1 1 d . . .
H83 H 0.0378 0.2957 0.1855 0.118 Uiso 1 1 calc R . .
C84 C -0.0243(8) 0.4277(10) 0.1928(6) 0.096(3) Uani 1 1 d . . .
H84 H -0.0817 0.4020 0.2091 0.115 Uiso 1 1 calc R . .
C85 C -0.0137(8) 0.5267(10) 0.1814(6) 0.095(3) Uani 1 1 d . . .
H85 H -0.0643 0.5687 0.1879 0.114 Uiso 1 1 calc R . .
C86 C 0.0731(8) 0.5632(7) 0.1601(5) 0.077(2) Uani 1 1 d . . .
H86 H 0.0823 0.6315 0.1535 0.093 Uiso 1 1 calc R . .
C91 C 0.2771(7) 0.4633(5) 0.0629(5) 0.062(2) Uani 1 1 d . . .
C92 C 0.3797(9) 0.4595(7) 0.0616(6) 0.100(3) Uani 1 1 d . . .
H92 H 0.4341 0.5015 0.1051 0.119 Uiso 1 1 calc R . .
C93 C 0.4072(10) 0.3983(9) 0.0008(7) 0.114(4) Uani 1 1 d . . .
H93 H 0.4786 0.3980 0.0047 0.136 Uiso 1 1 calc R . .
C94 C 0.3324(13) 0.3389(8) -0.0643(7) 0.109(4) Uani 1 1 d . . .
H94 H 0.3494 0.2976 -0.1072 0.131 Uiso 1 1 calc R . .
C95 C 0.2295(11) 0.3418(7) -0.0649(6) 0.105(3) Uani 1 1 d . . .
H95 H 0.1758 0.2990 -0.1084 0.126 Uiso 1 1 calc R . .
C96 C 0.2016(8) 0.4037(7) -0.0054(5) 0.086(3) Uani 1 1 d . . .
H96 H 0.1300 0.4057 -0.0110 0.104 Uiso 1 1 calc R . .
C8 C 0.0198(9) 0.9447(6) 0.1218(4) 0.160(5) Uani 1 1 d D . .
H8 H 0.0838 0.9727 0.1096 0.192 Uiso 1 1 calc R . .
Cl1 Cl 0.0592(4) 0.8651(3) 0.1924(3) 0.2021(19) Uani 1 1 d D . .
Cl2 Cl -0.0660(4) 0.8788(4) 0.0283(3) 0.2054(19) Uani 1 1 d D . .
Cl3 Cl -0.0321(4) 1.0479(3) 0.1594(3) 0.228(2) Uani 1 1 d D . .
C9 C 0.9710(6) 0.2128(9) 0.4023(7) 0.136(6) Uiso 0.65 1 d PD A 1
H9 H 0.9548 0.2656 0.4426 0.163 Uiso 0.65 1 calc PR A 1
Cl4 Cl 1.1047(4) 0.2290(4) 0.4285(3) 0.1475(11) Uiso 0.65 1 d PD A 1
Cl5 Cl 0.9234(4) 0.0994(4) 0.4211(3) 0.1475(11) Uiso 0.65 1 d PD A 1
Cl6 Cl 0.9078(4) 0.2376(4) 0.3051(4) 0.1475(11) Uiso 0.65 1 d PD A 1
C10 C 0.9619(8) 0.1515(10) 0.3333(12) 0.136(6) Uiso 0.35 1 d PD B 2
H10 H 0.9714 0.1152 0.2812 0.163 Uiso 0.35 1 calc PR B 2
Cl7 Cl 1.0801(6) 0.2261(8) 0.3859(6) 0.1475(11) Uiso 0.35 1 d PD B 2
Cl8 Cl 0.9354(8) 0.0577(7) 0.3855(7) 0.1475(11) Uiso 0.35 1 d PD B 2
Cl9 Cl 0.8599(7) 0.2200(8) 0.3016(7) 0.1475(11) Uiso 0.35 1 d PD B 2

loop_
_atom_site_aniso_label
_atom_site_aniso_U_11
_atom_site_aniso_U_22
_atom_site_aniso_U_33
_atom_site_aniso_U_23
_atom_site_aniso_U_13
_atom_site_aniso_U_12
Al1 0.0864(18) 0.0647(15) 0.0775(17) 0.0444(13) 0.0174(14) 0.0135(13)
N1 0.067(4) 0.050(3) 0.060(4) 0.020(3) 0.032(3) 0.012(3)
N2 0.078(4) 0.041(3) 0.049(4) 0.008(3) 0.013(3) 0.002(3)
O11 0.073(3) 0.062(3) 0.043(3) 0.020(2) 0.013(2) 0.005(2)
O12 0.071(3) 0.057(3) 0.045(3) 0.018(2) 0.005(2) 0.011(2)
O21 0.077(3) 0.056(3) 0.051(3) 0.028(2) 0.014(3) 0.003(2)
O22 0.072(3) 0.072(3) 0.046(3) 0.025(2) 0.002(3) 0.007(3)
C1 0.065(5) 0.054(4) 0.037(4) 0.019(3) 0.019(4) 0.010(4)
C2 0.065(5) 0.047(4) 0.059(5) 0.020(4) 0.025(4) 0.005(4)
C3 0.079(6) 0.085(6) 0.052(5) 0.023(4) 0.019(4) 0.024(5)
C4 0.076(6) 0.096(6) 0.057(5) 0.023(5) 0.008(5) 0.021(5)
C5 0.062(5) 0.093(6) 0.064(6) 0.023(5) 0.018(5) 0.021(4)
C6 0.061(5) 0.047(4) 0.060(5) 0.013(4) 0.025(4) 0.012(4)
C7 0.062(5) 0.053(4) 0.047(4) 0.018(3) 0.016(4) 0.009(4)
C11 0.066(5) 0.051(4) 0.057(5) 0.031(4) 0.019(4) 0.013(4)
C12 0.073(5) 0.049(4) 0.052(5) 0.024(4) 0.014(4) 0.005(4)
C13 0.100(7) 0.063(5) 0.065(5) 0.027(4) 0.007(5) 0.008(5)
C14 0.105(7) 0.064(5) 0.062(5) 0.023(5) 0.000(5) 0.015(5)
C15 0.095(6) 0.069(5) 0.050(5) 0.008(4) 0.000(5) -0.002(5)
C16 0.082(5) 0.049(4) 0.047(4) 0.014(4) 0.018(4) 0.003(4)
C17 0.066(5) 0.048(4) 0.050(5) 0.014(4) 0.012(4) 0.004(4)
C21 0.086(6) 0.057(5) 0.040(4) 0.016(4) 0.030(4) 0.012(4)
C22 0.094(6) 0.063(5) 0.055(5) 0.008(4) 0.017(5) 0.004(5)
C23 0.124(9) 0.080(7) 0.067(6) 0.009(5) 0.023(6) -0.009(6)
C24 0.175(12) 0.062(6) 0.095(9) -0.002(6) 0.068(9) 0.000(8)
C25 0.126(9) 0.064(6) 0.111(8) 0.031(6) 0.065(7) 0.030(6)
C26 0.073(6) 0.058(5) 0.088(6) 0.020(5) 0.027(5) 0.012(4)
C31 0.065(5) 0.057(5) 0.050(5) 0.029(4) 0.018(4) 0.017(4)
C32 0.090(6) 0.074(6) 0.051(5) 0.027(5) 0.013(4) -0.011(5)
C33 0.090(7) 0.079(6) 0.078(7) 0.032(5) -0.018(6) -0.023(5)
C34 0.075(6) 0.090(7) 0.114(8) 0.068(7) 0.023(6) 0.014(5)
C35 0.122(8) 0.080(6) 0.094(7) 0.033(6) 0.068(7) 0.022(6)
C36 0.114(7) 0.058(5) 0.082(6) 0.018(5) 0.054(6) 0.014(5)
C41 0.062(5) 0.049(4) 0.056(5) 0.014(4) 0.016(4) 0.016(4)
C42 0.102(7) 0.056(5) 0.091(7) 0.013(5) 0.037(6) 0.013(5)
C43 0.124(9) 0.083(7) 0.097(8) 0.003(6) 0.035(7) 0.035(6)
C44 0.165(11) 0.053(6) 0.113(9) 0.014(6) 0.009(8) 0.025(7)
C45 0.139(10) 0.071(7) 0.102(8) 0.026(6) 0.026(7) -0.016(6)
C46 0.110(7) 0.059(5) 0.079(6) 0.020(5) 0.026(5) -0.001(5)
C51 0.069(5) 0.057(5) 0.045(4) 0.010(4) 0.019(4) 0.007(4)
C52 0.075(6) 0.058(5) 0.076(6) 0.018(4) 0.026(5) 0.010(4)
C53 0.100(8) 0.071(6) 0.133(9) 0.028(6) 0.051(7) -0.011(6)
C54 0.075(7) 0.113(8) 0.104(8) 0.015(6) 0.039(6) -0.016(6)
C55 0.062(6) 0.097(7) 0.103(7) 0.035(6) 0.029(5) 0.002(5)
C56 0.073(6) 0.078(6) 0.084(6) 0.039(5) 0.022(5) 0.011(5)
C61 0.061(5) 0.051(4) 0.074(6) 0.021(4) 0.019(4) -0.001(4)
C62 0.118(7) 0.065(5) 0.071(6) 0.034(5) 0.043(5) 0.027(5)
C63 0.118(8) 0.093(7) 0.094(7) 0.018(6) 0.042(6) 0.045(6)
C64 0.106(7) 0.062(6) 0.119(9) 0.026(6) 0.037(7) 0.027(5)
C65 0.135(9) 0.066(6) 0.101(8) 0.039(6) 0.043(7) 0.035(6)
C66 0.100(6) 0.061(5) 0.072(6) 0.035(4) 0.032(5) 0.025(5)
C71 0.080(6) 0.055(5) 0.070(6) 0.034(4) 0.024(5) 0.016(4)
C72 0.092(7) 0.076(6) 0.099(7) 0.040(5) 0.032(6) -0.011(5)
C73 0.092(8) 0.080(7) 0.137(10) 0.046(7) 0.019(8) -0.017(5)
C74 0.099(9) 0.112(10) 0.160(13) 0.086(10) 0.056(9) 0.014(7)
C75 0.141(11) 0.112(9) 0.123(10) 0.057(8) 0.081(9) 0.035(8)
C76 0.100(7) 0.077(6) 0.080(6) 0.031(5) 0.046(6) 0.004(5)
C81 0.060(5) 0.058(5) 0.051(5) 0.011(4) 0.001(4) 0.004(4)
C82 0.083(7) 0.076(6) 0.078(6) 0.017(5) 0.014(5) -0.001(5)
C83 0.095(8) 0.099(7) 0.082(7) 0.026(6) 0.008(6) -0.028(7)
C84 0.069(7) 0.133(10) 0.079(7) 0.042(7) 0.007(5) -0.003(7)
C85 0.080(7) 0.138(10) 0.069(6) 0.036(6) 0.018(5) 0.016(6)
C86 0.096(7) 0.072(6) 0.064(6) 0.029(4) 0.019(5) 0.007(5)
C91 0.082(6) 0.054(5) 0.050(5) 0.017(4) 0.016(4) 0.009(4)
C92 0.094(8) 0.107(7) 0.081(7) -0.026(6) 0.031(6) -0.010(6)
C93 0.128(9) 0.119(8) 0.093(8) -0.009(7) 0.046(8) 0.025(7)
C94 0.185(13) 0.081(7) 0.067(7) 0.005(6) 0.041(9) 0.048(8)
C95 0.145(11) 0.074(6) 0.075(7) -0.008(5) 0.009(7) 0.026(7)
C96 0.107(7) 0.079(6) 0.054(5) -0.006(5) 0.004(5) 0.011(5)
C8 0.214(15) 0.169(12) 0.123(11) 0.025(10) 0.086(11) 0.044(11)
Cl1 0.259(5) 0.191(4) 0.163(4) 0.065(3) 0.070(3) -0.009(3)
Cl2 0.200(4) 0.225(4) 0.161(4) -0.009(3) 0.045(3) -0.011(3)
Cl3 0.223(5) 0.164(4) 0.292(6) -0.015(4) 0.098(4) 0.036(3)

loop_
_atom_type_symbol
_atom_type_description
_atom_type_scat_dispersion_real
_atom_type_scat_dispersion_imag
_atom_type_scat_source
C C 0.0181 0.0091 'International Tables Vol C Tables 4.2.6.8 and 6.1.1.4'
H H 0.0000 0.0000 'International Tables Vol C Tables 4.2.6.8 and 6.1.1.4'
Al Al 0.2130 0.2455 'International Tables Vol C Tables 4.2.6.8 and 6.1.1.4'
Cl Cl 0.3639 0.7018 'International Tables Vol C Tables 4.2.6.8 and 6.1.1.4'
N N 0.0311 0.0180 'International Tables Vol C Tables 4.2.6.8 and 6.1.1.4'
O O 0.0492 0.0322 'International Tables Vol C Tables 4.2.6.8 and 6.1.1.4'

loop_
_geom_angle_atom_site_label_1
_geom_angle_atom_site_label_2
_geom_angle_atom_site_label_3
_geom_angle
O21 Al1 O12 101.3(2)
O21 Al1 O11 98.8(2)
O12 Al1 O11 155.5(2)
O21 Al1 N1 109.1(2)
O12 Al1 N1 79.5(2)
O11 Al1 N1 80.7(2)
O21 Al1 N2 81.2(2)
O12 Al1 N2 101.4(2)
O11 Al1 N2 95.4(2)
N1 Al1 N2 169.3(3)
O21 Al1 O22 155.4(2)
O12 Al1 O22 78.4(2)
O11 Al1 O22 89.1(2)
N1 Al1 O22 95.2(2)
N2 Al1 O22 74.8(2)
C2 N1 C6 124.9(6)
C2 N1 Al1 116.9(5)
C6 N1 Al1 118.1(5)
C16 N2 C12 121.3(6)
C16 N2 Al1 123.5(5)
C12 N2 Al1 115.1(5)
C1 O11 Al1 118.5(4)
C7 O12 Al1 121.1(4)
C11 O21 Al1 121.7(4)
C17 O22 Al1 116.7(4)
C17 O22 H1 121.6
Al1 O22 H1 121.6
O11 C1 C21 109.6(5)
O11 C1 C31 110.3(5)
C21 C1 C31 106.8(6)
O11 C1 C2 107.9(5)
C21 C1 C2 116.2(6)
C31 C1 C2 105.9(5)
N1 C2 C3 118.1(7)
N1 C2 C1 114.3(6)
C3 C2 C1 127.3(7)
C4 C3 C2 118.2(7)
C4 C3 H3 120.9
C2 C3 H3 120.9
C5 C4 C3 122.7(8)
C5 C4 H4 118.6
C3 C4 H4 118.6
C4 C5 C6 117.0(7)
C4 C5 H5 121.5
C6 C5 H5 121.5
N1 C6 C5 119.0(7)
N1 C6 C7 114.3(6)
C5 C6 C7 126.7(7)
O12 C7 C51 111.0(5)
O12 C7 C6 107.0(6)
C51 C7 C6 108.1(5)
O12 C7 C41 109.8(5)
C51 C7 C41 107.6(6)
C6 C7 C41 113.3(6)
O21 C11 C12 109.8(5)
O21 C11 C71 107.6(5)
C12 C11 C71 109.3(6)
O21 C11 C61 112.0(6)
C12 C11 C61 107.7(6)
C71 C11 C61 110.4(5)
N2 C12 C13 120.4(7)
N2 C12 C11 111.5(6)
C13 C12 C11 128.1(6)
C14 C13 C12 120.1(7)
C14 C13 H13 119.9
C12 C13 H13 119.9
C13 C14 C15 117.7(8)
C13 C14 H14 121.2
C15 C14 H14 121.2
C14 C15 C16 121.6(7)
C14 C15 H15 119.2
C16 C15 H15 119.2
N2 C16 C15 118.9(7)
N2 C16 C17 115.1(6)
C15 C16 C17 126.0(7)
O22 C17 C81 105.6(6)
O22 C17 C16 109.2(6)
C81 C17 C16 110.8(6)
O22 C17 C91 109.7(6)
C81 C17 C91 113.7(6)
C16 C17 C91 107.9(6)
C22 C21 C26 116.2(7)
C22 C21 C1 123.9(7)
C26 C21 C1 119.9(7)
C21 C22 C23 119.3(9)
C21 C22 H22 120.3
C23 C22 H22 120.3
C24 C23 C22 122.9(9)
C24 C23 H23 118.6
C22 C23 H23 118.6
C25 C24 C23 118.6(10)
C25 C24 H24 120.7
C23 C24 H24 120.7
C24 C25 C26 118.7(10)
C24 C25 H25 120.6
C26 C25 H25 120.6
C25 C26 C21 124.3(9)
C25 C26 H26 117.8
C21 C26 H26 117.8
C32 C31 C36 118.3(7)
C32 C31 C1 118.5(7)
C36 C31 C1 123.0(7)
C33 C32 C31 120.3(8)
C33 C32 H32 119.8
C31 C32 H32 119.8
C32 C33 C34 121.2(9)
C32 C33 H33 119.4
C34 C33 H33 119.4
C35 C34 C33 119.4(8)
C35 C34 H34 120.3
C33 C34 H34 120.3
C34 C35 C36 119.5(9)
C34 C35 H35 120.3
C36 C35 H35 120.3
C35 C36 C31 121.2(8)
C35 C36 H36 119.4
C31 C36 H36 119.4
C42 C41 C46 117.3(7)
C42 C41 C7 122.5(7)
C46 C41 C7 119.8(7)
C41 C42 C43 123.8(9)
C41 C42 H42 118.1
C43 C42 H42 118.1
C44 C43 C42 118.9(10)
C44 C43 H43 120.5
C42 C43 H43 120.5
C43 C44 C45 117.4(10)
C43 C44 H44 121.3
C45 C44 H44 121.3
C46 C45 C44 123.5(10)
C46 C45 H45 118.2
C44 C45 H45 118.2
C45 C46 C41 119.0(9)
C45 C46 H46 120.5
C41 C46 H46 120.5
C52 C51 C56 121.0(7)
C52 C51 C7 117.4(7)
C56 C51 C7 121.5(7)
C53 C52 C51 117.9(8)
C53 C52 H52 121.0
C51 C52 H52 121.0
C52 C53 C54 121.4(9)
C52 C53 H53 119.3
C54 C53 H53 119.3
C55 C54 C53 121.0(9)
C55 C54 H54 119.5
C53 C54 H54 119.5
C56 C55 C54 117.7(9)
C56 C55 H55 121.2
C54 C55 H55 121.2
C55 C56 C51 121.0(8)
C55 C56 H56 119.5
C51 C56 H56 119.5
C62 C61 C66 116.1(7)
C62 C61 C11 122.1(6)
C66 C61 C11 121.8(7)
C63 C62 C61 121.8(8)
C63 C62 H62 119.1
C61 C62 H62 119.1
C62 C63 C64 121.6(9)
C62 C63 H63 119.2
C64 C63 H63 119.2
C65 C64 C63 118.2(9)
C65 C64 H64 120.9
C63 C64 H64 120.9
C64 C65 C66 120.9(8)
C64 C65 H65 119.6
C66 C65 H65 119.6
C65 C66 C61 121.4(8)
C65 C66 H66 119.3
C61 C66 H66 119.3
C72 C71 C76 118.4(9)
C72 C71 C11 116.4(8)
C76 C71 C11 125.2(8)
C71 C72 C73 118.4(10)
C71 C72 H72 120.8
C73 C72 H72 120.8
C74 C73 C72 122.2(10)
C74 C73 H73 118.9
C72 C73 H73 118.9
C75 C74 C73 118.4(12)
C75 C74 H74 120.8
C73 C74 H74 120.8
C74 C75 C76 121.4(12)
C74 C75 H75 119.3
C76 C75 H75 119.3
C71 C76 C75 121.2(10)
C71 C76 H76 119.4
C75 C76 H76 119.4
C82 C81 C86 119.0(8)
C82 C81 C17 116.9(8)
C86 C81 C17 123.7(7)
C83 C82 C81 118.4(9)
C83 C82 H82 120.8
C81 C82 H82 120.8
C82 C83 C84 121.6(10)
C82 C83 H83 119.2
C84 C83 H83 119.2
C85 C84 C83 120.8(10)
C85 C84 H84 119.6
C83 C84 H84 119.6
C84 C85 C86 118.2(10)
C84 C85 H85 120.9
C86 C85 H85 120.9
C85 C86 C81 121.7(8)
C85 C86 H86 119.1
C81 C86 H86 119.1
C96 C91 C92 114.3(8)
C96 C91 C17 122.8(8)
C92 C91 C17 122.5(7)
C93 C92 C91 124.3(9)
C93 C92 H92 117.8
C91 C92 H92 117.8
C94 C93 C92 120.3(11)
C94 C93 H93 119.8
C92 C93 H93 119.8
C93 C94 C95 116.6(11)
C93 C94 H94 121.7
C95 C94 H94 121.7
C96 C95 C94 123.3(10)
C96 C95 H95 118.3
C94 C95 H95 118.3
C95 C96 C91 121.0(10)
C95 C96 H96 119.5
C91 C96 H96 119.5
Cl3 C8 Cl2 110.2(5)
Cl3 C8 Cl1 114.3(5)
Cl2 C8 Cl1 112.0(5)
Cl3 C8 H8 106.6
Cl2 C8 H8 106.6
Cl1 C8 H8 106.6
Cl5 C9 Cl4 111.0(6)
Cl5 C9 Cl6 114.5(6)
Cl4 C9 Cl6 115.0(6)
Cl5 C9 H9 105.0
Cl4 C9 H9 105.0
Cl6 C9 H9 105.0
Cl7 C10 Cl8 111.4(7)
Cl7 C10 Cl9 113.8(7)
Cl8 C10 Cl9 114.5(7)
Cl7 C10 H10 105.4
Cl8 C10 H10 105.4
Cl9 C10 H10 105.4

loop_
_geom_bond_atom_site_label_1
_geom_bond_atom_site_label_2
_geom_bond_distance
Al1 O21 1.754(5)
Al1 O12 1.920(6)
Al1 O11 1.929(6)
Al1 N1 1.983(6)
Al1 N2 2.013(6)
Al1 O22 2.177(5)
N1 C2 1.322(8)
N1 C6 1.346(9)
N2 C16 1.299(8)
N2 C12 1.341(8)
O11 C1 1.408(7)
O12 C7 1.432(8)
O21 C11 1.423(7)
O22 C17 1.410(8)
O22 H1 0.9300
C1 C21 1.522(9)
C1 C31 1.531(9)
C1 C2 1.550(10)
C2 C3 1.410(9)
C3 C4 1.385(11)
C3 H3 0.9300
C4 C5 1.369(11)
C4 H4 0.9300
C5 C6 1.413(10)
C5 H5 0.9300
C6 C7 1.522(9)
C7 C51 1.517(10)
C7 C41 1.541(9)
C11 C12 1.477(9)
C11 C71 1.534(10)
C11 C61 1.562(10)
C12 C13 1.386(10)
C13 C14 1.331(10)
C13 H13 0.9300
C14 C15 1.373(10)
C14 H14 0.9300
C15 C16 1.385(10)
C15 H15 0.9300
C16 C17 1.527(9)
C17 C81 1.504(10)
C17 C91 1.541(10)
C21 C22 1.341(10)
C21 C26 1.402(10)
C22 C23 1.404(12)
C22 H22 0.9300
C23 C24 1.374(14)
C23 H23 0.9300
C24 C25 1.327(13)
C24 H24 0.9300
C25 C26 1.379(11)
C25 H25 0.9300
C26 H26 0.9300
C31 C32 1.345(10)
C31 C36 1.390(10)
C32 C33 1.318(11)
C32 H32 0.9300
C33 C34 1.387(13)
C33 H33 0.9300
C34 C35 1.331(12)
C34 H34 0.9300
C35 C36 1.340(11)
C35 H35 0.9300
C36 H36 0.9300
C41 C42 1.361(11)
C41 C46 1.364(10)
C42 C43 1.368(12)
C42 H42 0.9300
C43 C44 1.354(14)
C43 H43 0.9300
C44 C45 1.373(15)
C44 H44 0.9300
C45 C46 1.361(13)
C45 H45 0.9300
C46 H46 0.9300
C51 C52 1.369(9)
C51 C56 1.403(10)
C52 C53 1.336(11)
C52 H52 0.9300
C53 C54 1.398(13)
C53 H53 0.9300
C54 C55 1.373(12)
C54 H54 0.9300
C55 C56 1.345(10)
C55 H55 0.9300
C56 H56 0.9300
C61 C62 1.387(11)
C61 C66 1.418(9)
C62 C63 1.378(11)
C62 H62 0.9300
C63 C64 1.384(12)
C63 H63 0.9300
C64 C65 1.371(12)
C64 H64 0.9300
C65 C66 1.393(11)
C65 H65 0.9300
C66 H66 0.9300
C71 C72 1.334(11)
C71 C76 1.372(11)
C72 C73 1.396(13)
C72 H72 0.9300
C73 C74 1.373(15)
C73 H73 0.9300
C74 C75 1.272(15)
C74 H74 0.9300
C75 C76 1.388(13)
C75 H75 0.9300
C76 H76 0.9300
C81 C82 1.380(10)
C81 C86 1.399(11)
C82 C83 1.360(12)
C82 H82 0.9300
C83 C84 1.379(14)
C83 H83 0.9300
C84 C85 1.355(13)
C84 H84 0.9300
C85 C86 1.365(11)
C85 H85 0.9300
C86 H86 0.9300
C91 C96 1.365(10)
C91 C92 1.371(11)
C92 C93 1.359(12)
C92 H92 0.9300
C93 C94 1.331(14)
C93 H93 0.9300
C94 C95 1.363(14)
C94 H94 0.9300
C95 C96 1.351(13)
C95 H95 0.9300
C96 H96 0.9300
C8 Cl3 1.704(7)
C8 Cl2 1.705(7)
C8 Cl1 1.714(7)
C8 H8 0.9800
C9 Cl5 1.683(7)
C9 Cl4 1.683(7)
C9 Cl6 1.712(7)
C9 H9 0.9800
C10 Cl7 1.691(8)
C10 Cl8 1.693(8)
C10 Cl9 1.708(8)
C10 H10 0.9800

loop_
_geom_torsion_atom_site_label_1
_geom_torsion_atom_site_label_2
_geom_torsion_atom_site_label_3
_geom_torsion_atom_site_label_4
_geom_torsion
O21 Al1 N1 C2 86.9(5)
O12 Al1 N1 C2 -174.6(5)
O11 Al1 N1 C2 -9.2(5)
N2 Al1 N1 C2 -78.4(16)
O22 Al1 N1 C2 -97.5(5)
O21 Al1 N1 C6 -97.0(5)
O12 Al1 N1 C6 1.5(5)
O11 Al1 N1 C6 166.9(5)
N2 Al1 N1 C6 97.7(16)
O22 Al1 N1 C6 78.6(5)
O21 Al1 N2 C16 -177.4(6)
O12 Al1 N2 C16 82.7(6)
O11 Al1 N2 C16 -79.4(6)
N1 Al1 N2 C16 -11.5(19)
O22 Al1 N2 C16 8.2(6)
O21 Al1 N2 C12 -1.8(5)
O12 Al1 N2 C12 -101.7(5)
O11 Al1 N2 C12 96.3(5)
N1 Al1 N2 C12 164.1(14)
O22 Al1 N2 C12 -176.1(6)
O21 Al1 O11 C1 -95.3(4)
O12 Al1 O11 C1 49.4(8)
N1 Al1 O11 C1 12.8(4)
N2 Al1 O11 C1 -177.2(4)
O22 Al1 O11 C1 108.2(4)
O21 Al1 O12 C7 106.2(5)
O11 Al1 O12 C7 -38.2(8)
N1 Al1 O12 C7 -1.4(4)
N2 Al1 O12 C7 -170.6(4)
O22 Al1 O12 C7 -99.0(4)
O12 Al1 O21 C11 96.2(5)
O11 Al1 O21 C11 -98.0(5)
N1 Al1 O21 C11 178.9(5)
N2 Al1 O21 C11 -3.8(5)
O22 Al1 O21 C11 9.5(9)
O21 Al1 O22 C17 -19.7(9)
O12 Al1 O22 C17 -111.5(5)
O11 Al1 O22 C17 89.7(5)
N1 Al1 O22 C17 170.3(5)
N2 Al1 O22 C17 -6.1(5)
Al1 O11 C1 C21 114.1(5)
Al1 O11 C1 C31 -128.5(5)
Al1 O11 C1 C2 -13.3(6)
C6 N1 C2 C3 2.6(10)
Al1 N1 C2 C3 178.4(5)
C6 N1 C2 C1 -171.4(6)
Al1 N1 C2 C1 4.4(7)
O11 C1 C2 N1 5.3(7)
C21 C1 C2 N1 -118.2(6)
C31 C1 C2 N1 123.4(6)
O11 C1 C2 C3 -168.0(6)
C21 C1 C2 C3 68.5(8)
C31 C1 C2 C3 -49.9(9)
N1 C2 C3 C4 0.2(10)
C1 C2 C3 C4 173.3(7)
C2 C3 C4 C5 -1.7(12)
C3 C4 C5 C6 0.5(12)
C2 N1 C6 C5 -3.8(10)
Al1 N1 C6 C5 -179.6(5)
C2 N1 C6 C7 174.4(6)
Al1 N1 C6 C7 -1.3(7)
C4 C5 C6 N1 2.1(10)
C4 C5 C6 C7 -175.9(7)
Al1 O12 C7 C51 -116.6(5)
Al1 O12 C7 C6 1.1(7)
Al1 O12 C7 C41 124.5(5)
N1 C6 C7 O12 0.2(8)
C5 C6 C7 O12 178.3(6)
N1 C6 C7 C51 119.8(6)
C5 C6 C7 C51 -62.1(9)
N1 C6 C7 C41 -121.0(6)
C5 C6 C7 C41 57.1(9)
Al1 O21 C11 C12 8.1(7)
Al1 O21 C11 C71 -110.8(6)
Al1 O21 C11 C61 127.7(5)
C16 N2 C12 C13 2.5(11)
Al1 N2 C12 C13 -173.2(6)
C16 N2 C12 C11 -177.9(7)
Al1 N2 C12 C11 6.4(8)
O21 C11 C12 N2 -8.7(8)
C71 C11 C12 N2 109.1(7)
C61 C11 C12 N2 -130.9(6)
O21 C11 C12 C13 170.8(7)
C71 C11 C12 C13 -71.3(10)
C61 C11 C12 C13 48.6(10)
N2 C12 C13 C14 -2.4(13)
C11 C12 C13 C14 178.1(8)
C12 C13 C14 C15 1.5(14)
C13 C14 C15 C16 -0.9(14)
C12 N2 C16 C15 -1.8(11)
Al1 N2 C16 C15 173.6(6)
C12 N2 C16 C17 175.9(7)
Al1 N2 C16 C17 -8.7(9)
C14 C15 C16 N2 1.0(13)
C14 C15 C16 C17 -176.5(8)
Al1 O22 C17 C81 -115.4(5)
Al1 O22 C17 C16 3.8(7)
Al1 O22 C17 C91 121.8(5)
N2 C16 C17 O22 2.5(9)
C15 C16 C17 O22 -179.9(8)
N2 C16 C17 C81 118.4(7)
C15 C16 C17 C81 -64.1(10)
N2 C16 C17 C91 -116.6(7)
C15 C16 C17 C91 60.9(10)
O11 C1 C21 C22 -127.3(7)
C31 C1 C21 C22 113.2(7)
C2 C1 C21 C22 -4.7(9)
O11 C1 C21 C26 51.8(8)
C31 C1 C21 C26 -67.7(8)
C2 C1 C21 C26 174.4(6)
C26 C21 C22 C23 1.7(11)
C1 C21 C22 C23 -179.2(7)
C21 C22 C23 C24 -1.1(13)
C22 C23 C24 C25 0.2(15)
C23 C24 C25 C26 -0.1(14)
C24 C25 C26 C21 0.9(13)
C22 C21 C26 C25 -1.7(11)
C1 C21 C26 C25 179.2(7)
O11 C1 C31 C32 33.5(8)
C21 C1 C31 C32 152.6(7)
C2 C1 C31 C32 -83.0(8)
O11 C1 C31 C36 -151.3(7)
C21 C1 C31 C36 -32.3(9)
C2 C1 C31 C36 92.2(8)
C36 C31 C32 C33 3.1(12)
C1 C31 C32 C33 178.5(7)
C31 C32 C33 C34 -1.8(13)
C32 C33 C34 C35 0.1(14)
C33 C34 C35 C36 0.1(14)
C34 C35 C36 C31 1.4(14)
C32 C31 C36 C35 -3.0(12)
C1 C31 C36 C35 -178.2(7)
O12 C7 C41 C42 76.3(9)
C51 C7 C41 C42 -44.7(9)
C6 C7 C41 C42 -164.2(7)
O12 C7 C41 C46 -96.6(8)
C51 C7 C41 C46 142.4(7)
C6 C7 C41 C46 23.0(9)
C46 C41 C42 C43 -1.5(13)
C7 C41 C42 C43 -174.5(8)
C41 C42 C43 C44 0.7(15)
C42 C43 C44 C45 0.0(16)
C43 C44 C45 C46 0.2(17)
C44 C45 C46 C41 -1.0(16)
C42 C41 C46 C45 1.6(12)
C7 C41 C46 C45 174.8(8)
O12 C7 C51 C52 24.1(9)
C6 C7 C51 C52 -92.9(7)
C41 C7 C51 C52 144.3(6)
O12 C7 C51 C56 -158.8(7)
C6 C7 C51 C56 84.2(8)
C41 C7 C51 C56 -38.6(9)
C56 C51 C52 C53 0.1(12)
C7 C51 C52 C53 177.2(7)
C51 C52 C53 C54 -0.3(14)
C52 C53 C54 C55 0.3(16)
C53 C54 C55 C56 -0.1(15)
C54 C55 C56 C51 -0.1(14)
C52 C51 C56 C55 0.1(12)
C7 C51 C56 C55 -176.9(7)
O21 C11 C61 C62 -20.7(9)
C12 C11 C61 C62 100.2(8)
C71 C11 C61 C62 -140.6(8)
O21 C11 C61 C66 158.8(6)
C12 C11 C61 C66 -80.3(8)
C71 C11 C61 C66 38.9(9)
C66 C61 C62 C63 -0.9(12)
C11 C61 C62 C63 178.6(8)
C61 C62 C63 C64 2.6(14)
C62 C63 C64 C65 -2.1(15)
C63 C64 C65 C66 0.1(15)
C64 C65 C66 C61 1.5(14)
C62 C61 C66 C65 -1.1(12)
C11 C61 C66 C65 179.4(8)
O21 C11 C71 C72 -62.4(8)
C12 C11 C71 C72 178.4(7)
C61 C11 C71 C72 60.1(8)
O21 C11 C71 C76 116.3(8)
C12 C11 C71 C76 -2.9(9)
C61 C11 C71 C76 -121.1(8)
C76 C71 C72 C73 1.8(12)
C11 C71 C72 C73 -179.4(7)
C71 C72 C73 C74 0.3(15)
C72 C73 C74 C75 -2.0(17)
C73 C74 C75 C76 1.4(17)
C72 C71 C76 C75 -2.4(12)
C11 C71 C76 C75 178.9(8)
C74 C75 C76 C71 0.8(15)
O22 C17 C81 C82 -72.4(8)
C16 C17 C81 C82 169.5(7)
C91 C17 C81 C82 47.8(9)
O22 C17 C81 C86 100.6(8)
C16 C17 C81 C86 -17.5(9)
C91 C17 C81 C86 -139.2(7)
C86 C81 C82 C83 4.6(11)
C17 C81 C82 C83 177.9(7)
C81 C82 C83 C84 -5.1(13)
C82 C83 C84 C85 3.9(15)
C83 C84 C85 C86 -2.0(14)
C84 C85 C86 C81 1.6(13)
C82 C81 C86 C85 -3.0(12)
C17 C81 C86 C85 -175.8(7)
O22 C17 C91 C96 153.8(7)
C81 C17 C91 C96 35.8(10)
C16 C17 C91 C96 -87.4(9)
O22 C17 C91 C92 -34.2(10)
C81 C17 C91 C92 -152.1(8)
C16 C17 C91 C92 84.6(9)
C96 C91 C92 C93 -3.4(14)
C17 C91 C92 C93 -176.1(9)
C91 C92 C93 C94 2.0(17)
C92 C93 C94 C95 -1.4(16)
C93 C94 C95 C96 2.5(17)
C94 C95 C96 C91 -4.2(15)
C92 C91 C96 C95 4.3(12)
C17 C91 C96 C95 177.0(8)
